data_4125358
loop_
_publ_author_name
'Metrano, Anthony J.'
'Abascal, Nadia C.'
'Mercado, Brandon Q.'
'Paulson, Eric K.'
'Hurtley, Anna E.'
'Miller, Scott J.'

_publ_section_title
;
 Diversity of Secondary Structure in Catalytic Peptides with
 \b-Turn-Biased Sequences.
;
_journal_issue 1
_journal_name_full 'Journal of the American Chemical Society'
_journal_page_first 492
_journal_page_last 516
_journal_paper_doi 10.1021/jacs.6b11348
_journal_volume 139
_journal_year 2017
_chemical_absolute_configuration ad
_chemical_formula_moiety 'C29 H43 N5 O7'
_chemical_formula_sum 'C29 H43 N5 O7'
_chemical_formula_weight 573.68
_space_group_crystal_system monoclinic
_space_group_IT_number 4
_space_group_name_Hall 'P 2yb'
_space_group_name_H-M_alt 'P 1 21 1'
_symmetry_space_group_name_Hall 'P 2yb'
_symmetry_space_group_name_H-M 'P 1 21 1'
_atom_sites_solution_hydrogens mixed
_atom_sites_solution_primary direct
_atom_sites_solution_secondary difmap
_audit_creation_method SHELXL-2014/7
_cell_angle_alpha 90
_cell_angle_beta 97.122(2)
_cell_angle_gamma 90
_cell_formula_units_Z 2
_cell_length_a 10.6027(7)
_cell_length_b 8.8911(6)
_cell_length_c 15.9646(11)
_cell_measurement_reflns_used 287
_cell_measurement_temperature 93(2)
_cell_measurement_theta_max 68.3
_cell_measurement_theta_min 2.8
_cell_volume 1493.37(17)
_computing_cell_refinement 'CrystalClear-SM Expert 2.0 r15 (Rigaku, 2011)'
_computing_data_collection 'CrystalClear-SM Expert 2.0 r15 (Rigaku, 2011)'
_computing_data_reduction 'CrystalClear-SM Expert 2.0 r15 (Rigaku, 2011)'
_computing_molecular_graphics
; 
Dolomanov, O.V.; Bourhis, L.J.; Gildea, R.J.; Howard, J.A.K.; Puschmann, H., 
OLEX2: A complete structure solution, refinement and analysis program 
(2009). J. Appl. Cryst., 42, 339-341. 
;
_computing_publication_material 'SHELXL-2013/2 (Sheldrick, 2014)'
_computing_structure_refinement 'SHELXL-2014/7 (Sheldrick, 2014)'
_computing_structure_solution 'SHELXT-2014/5 (Sheldrick, 2014)'
_diffrn_ambient_temperature 93(2)
_diffrn_detector_area_resol_mean 22.2
_diffrn_measured_fraction_theta_full 0.998
_diffrn_measured_fraction_theta_max 0.996
_diffrn_measurement_device_type 'Rigaku Saturn 944+ CCD'
_diffrn_measurement_method \w
_diffrn_radiation_type CuK\a
_diffrn_radiation_wavelength 1.54178
_diffrn_reflns_av_R_equivalents 0.0362
_diffrn_reflns_av_unetI/netI 0.0164
_diffrn_reflns_Laue_measured_fraction_full 0.998
_diffrn_reflns_Laue_measured_fraction_max 0.996
_diffrn_reflns_limit_h_max 12
_diffrn_reflns_limit_h_min -12
_diffrn_reflns_limit_k_max 10
_diffrn_reflns_limit_k_min -10
_diffrn_reflns_limit_l_max 19
_diffrn_reflns_limit_l_min -19
_diffrn_reflns_number 51288
_diffrn_reflns_point_group_measured_fraction_full 0.995
_diffrn_reflns_point_group_measured_fraction_max 0.992
_diffrn_reflns_theta_full 67.679
_diffrn_reflns_theta_max 68.053
_diffrn_reflns_theta_min 2.789
_diffrn_source 'Sealed Tube'
_exptl_absorpt_coefficient_mu 0.754
_exptl_absorpt_correction_T_max 1.000
_exptl_absorpt_correction_T_min 0.893
_exptl_absorpt_correction_type multi-scan
_exptl_absorpt_process_details 'Jacobson, R. (1998) Private Communication'
_exptl_crystal_colour Colorless
_exptl_crystal_density_diffrn 1.276
_exptl_crystal_density_method 'not measured'
_exptl_crystal_description Prism
_exptl_crystal_F_000 616
_exptl_crystal_size_max 0.200
_exptl_crystal_size_mid 0.200
_exptl_crystal_size_min 0.080
_refine_diff_density_max 0.103
_refine_diff_density_min -0.146
_refine_diff_density_rms 0.030
_refine_ls_abs_structure_details
; 
 Flack x determined using 2367 quotients [(I+)-(I-)]/[(I+)+(I-)] 
 (Parsons, Flack and Wagner, Acta Cryst. B69 (2013) 249-259). 
;
_refine_ls_abs_structure_Flack -0.07(4)
_refine_ls_extinction_method none
_refine_ls_goodness_of_fit_ref 1.045
_refine_ls_hydrogen_treatment mixed
_refine_ls_matrix_type full
_refine_ls_number_parameters 388
_refine_ls_number_reflns 5401
_refine_ls_number_restraints 1
_refine_ls_restrained_S_all 1.045
_refine_ls_R_factor_all 0.0262
_refine_ls_R_factor_gt 0.0252
_refine_ls_shift/su_max 0.000
_refine_ls_shift/su_mean 0.000
_refine_ls_structure_factor_coef Fsqd
_refine_ls_weighting_details 'w=1/[\s^2^(Fo^2^)+(0.0365P)^2^+0.1836P] where P=(Fo^2^+2Fc^2^)/3'
_refine_ls_weighting_scheme calc
_refine_ls_wR_factor_gt 0.0630
_refine_ls_wR_factor_ref 0.0635
_reflns_Friedel_coverage 0.862
_reflns_Friedel_fraction_full 0.992
_reflns_Friedel_fraction_max 0.987
_reflns_number_gt 5218
_reflns_number_total 5401
_reflns_threshold_expression 'I > 2\s(I)'
_cod_data_source_file ja6b11348_si_011.cif
_cod_data_source_block 007-15129
_cod_depositor_comments 'Adding full bibliography for 4125336--4125366.cif.'
_cod_database_code 4125358
_shelx_shelxl_version_number 2014/7
_shelx_space_group_comment
; 
The symmetry employed for this shelxl refinement is uniquely defined 
by the following loop, which should always be used as a source of 
symmetry information in preference to the above space-group names. 
They are only intended as comments. 
;
_shelx_estimated_absorpt_t_min 0.864
_shelx_estimated_absorpt_t_max 0.942

loop_
_space_group_symop_operation_xyz
'x, y, z'
'-x, y+1/2, -z'

loop_
_atom_site_label
_atom_site_type_symbol
_atom_site_fract_x
_atom_site_fract_y
_atom_site_fract_z
_atom_site_U_iso_or_equiv
_atom_site_adp_type
_atom_site_occupancy
_atom_site_site_symmetry_order
_atom_site_calc_flag
_atom_site_refinement_flags_posn
_atom_site_refinement_flags_adp
O1 O 0.21904(15) 0.60079(16) 0.68585(10) 0.0416(4) Uani 1 1 d . .
O2 O 0.34473(13) 0.45428(16) 0.77460(8) 0.0348(3) Uani 1 1 d . .
O3 O 0.19443(12) 0.42311(17) 0.46413(8) 0.0332(3) Uani 1 1 d . .
O4 O 0.60702(11) 0.55868(13) 0.50864(7) 0.0228(3) Uani 1 1 d . .
O5 O 0.58966(11) 0.36142(15) 0.68010(7) 0.0257(3) Uani 1 1 d . .
O6 O 0.75964(12) 0.76384(15) 0.85768(8) 0.0312(3) Uani 1 1 d . .
O7 O 0.55849(12) 0.73093(14) 0.89154(8) 0.0264(3) Uani 1 1 d . .
N1 N 0.34580(14) 0.38712(17) 0.57604(9) 0.0225(3) Uani 1 1 d . .
H1 H 0.423(2) 0.370(2) 0.5924(13) 0.023(5) Uiso 1 1 d . .
N2 N 0.52837(14) 0.32653(17) 0.47323(9) 0.0215(3) Uani 1 1 d . .
H2 H 0.532(2) 0.232(3) 0.4838(14) 0.036(6) Uiso 1 1 d . .
N3 N 0.77755(13) 0.41734(16) 0.63549(9) 0.0220(3) Uani 1 1 d . .
N4 N 0.64264(15) 0.55553(17) 0.81708(9) 0.0234(3) Uani 1 1 d . .
H4 H 0.571(2) 0.511(3) 0.8130(13) 0.033(6) Uiso 1 1 d . .
N5 N 0.87472(19) 0.4067(2) 0.91343(11) 0.0438(5) Uani 1 1 d . .
C1 C 0.2393(3) 0.7210(3) 0.74768(17) 0.0545(7) Uani 1 1 d . .
H1A H 0.1884 0.8087 0.7275 0.082 Uiso 1 1 calc R U
H1B H 0.3295 0.7485 0.7558 0.082 Uiso 1 1 calc R U
H1C H 0.2137 0.6868 0.8014 0.082 Uiso 1 1 calc R U
C2 C 0.28008(16) 0.4731(2) 0.70807(11) 0.0247(4) Uani 1 1 d . .
C3 C 0.25851(15) 0.3568(2) 0.63764(10) 0.0224(4) Uani 1 1 d . .
H3 H 0.1692 0.3654 0.6094 0.027 Uiso 1 1 calc R U
C4 C 0.30547(16) 0.39851(18) 0.49260(11) 0.0223(4) Uani 1 1 d . .
C5 C 0.40598(16) 0.37757(19) 0.43514(10) 0.0217(3) Uani 1 1 d . .
C6 C 0.36156(18) 0.3141(2) 0.34882(11) 0.0263(4) Uani 1 1 d . .
H6A H 0.4188 0.2434 0.3241 0.032 Uiso 1 1 calc R U
H6B H 0.2698 0.2924 0.3349 0.032 Uiso 1 1 calc R U
C7 C 0.40116(18) 0.4751(2) 0.35702(11) 0.0260(4) Uani 1 1 d . .
H7A H 0.3338 0.5527 0.3482 0.031 Uiso 1 1 calc R U
H7B H 0.4829 0.5036 0.3374 0.031 Uiso 1 1 calc R U
C8 C 0.61812(16) 0.42109(19) 0.51039(10) 0.0202(3) Uani 1 1 d . .
C9 C 0.73834(16) 0.34603(19) 0.55337(10) 0.0221(4) Uani 1 1 d . .
H9 H 0.7240 0.2359 0.5606 0.027 Uiso 1 1 calc R U
C10 C 0.85296(17) 0.3728(2) 0.50474(11) 0.0271(4) Uani 1 1 d . .
H10A H 0.9117 0.2858 0.5108 0.033 Uiso 1 1 calc R U
H10B H 0.8248 0.3898 0.4440 0.033 Uiso 1 1 calc R U
C11 C 0.91683(17) 0.5130(2) 0.54542(11) 0.0271(4) Uani 1 1 d . .
H11A H 1.0077 0.5171 0.5370 0.033 Uiso 1 1 calc R U
H11B H 0.8740 0.6056 0.5221 0.033 Uiso 1 1 calc R U
C12 C 0.90143(16) 0.4939(2) 0.63840(11) 0.0265(4) Uani 1 1 d . .
H12A H 0.9706 0.4316 0.6678 0.032 Uiso 1 1 calc R U
H12B H 0.9003 0.5925 0.6671 0.032 Uiso 1 1 calc R U
C13 C 0.69673(16) 0.41834(19) 0.69386(10) 0.0218(3) Uani 1 1 d . .
C14 C 0.74489(16) 0.4835(2) 0.78002(10) 0.0229(3) Uani 1 1 d . .
H14 H 0.8119 0.5600 0.7731 0.027 Uiso 1 1 calc R U
C15 C 0.66318(17) 0.6903(2) 0.85608(11) 0.0238(4) Uani 1 1 d . .
C16 C 0.55357(18) 0.8795(2) 0.93159(11) 0.0273(4) Uani 1 1 d . .
C17 C 0.5592(2) 1.0015(2) 0.86540(12) 0.0329(4) Uani 1 1 d . .
H17A H 0.6437 1.0018 0.8464 0.049 Uiso 1 1 calc R U
H17B H 0.5430 1.0996 0.8899 0.049 Uiso 1 1 calc R U
H17C H 0.4947 0.9817 0.8172 0.049 Uiso 1 1 calc R U
C18 C 0.4237(2) 0.8783(2) 0.96257(13) 0.0348(4) Uani 1 1 d . .
H18A H 0.3581 0.8585 0.9150 0.052 Uiso 1 1 calc R U
H18B H 0.4079 0.9761 0.9875 0.052 Uiso 1 1 calc R U
H18C H 0.4214 0.7993 1.0052 0.052 Uiso 1 1 calc R U
C19 C 0.6578(2) 0.8955(3) 1.00556(13) 0.0430(5) Uani 1 1 d . .
H19A H 0.6564 0.8081 1.0428 0.064 Uiso 1 1 calc R U
H19B H 0.6436 0.9872 1.0371 0.064 Uiso 1 1 calc R U
H19C H 0.7406 0.9014 0.9844 0.064 Uiso 1 1 calc R U
C20 C 0.28095(17) 0.1967(2) 0.67189(11) 0.0246(4) Uani 1 1 d . .
H20A H 0.2879 0.1283 0.6237 0.030 Uiso 1 1 calc R U
H20B H 0.3635 0.1944 0.7084 0.030 Uiso 1 1 calc R U
C21 C 0.17985(17) 0.13617(19) 0.72164(11) 0.0231(4) Uani 1 1 d . .
C22 C 0.06193(18) 0.0895(2) 0.68088(12) 0.0270(4) Uani 1 1 d . .
H22 H 0.0422 0.1054 0.6219 0.032 Uiso 1 1 calc R U
C23 C -0.02659(17) 0.0206(2) 0.72518(12) 0.0302(4) Uani 1 1 d . .
H23 H -0.1059 -0.0112 0.6964 0.036 Uiso 1 1 calc R U
C24 C 0.00051(17) -0.0022(2) 0.81159(12) 0.0298(4) Uani 1 1 d . .
H24 H -0.0593 -0.0510 0.8420 0.036 Uiso 1 1 calc R U
C25 C 0.11601(18) 0.0471(2) 0.85309(12) 0.0283(4) Uani 1 1 d . .
H25 H 0.1346 0.0337 0.9124 0.034 Uiso 1 1 calc R U
C26 C 0.20437(17) 0.1159(2) 0.80840(11) 0.0248(4) Uani 1 1 d . .
H26 H 0.2828 0.1496 0.8376 0.030 Uiso 1 1 calc R U
C27 C 0.80489(19) 0.3541(2) 0.83463(12) 0.0308(4) Uani 1 1 d . .
H27A H 0.7371 0.2842 0.8474 0.037 Uiso 1 1 calc R U
H27B H 0.8634 0.2976 0.8024 0.037 Uiso 1 1 calc R U
C28 C 0.9005(3) 0.2797(3) 0.97111(14) 0.0579(8) Uani 1 1 d . .
H28A H 0.8199 0.2377 0.9846 0.087 Uiso 1 1 calc R U
H28B H 0.9511 0.3140 1.0231 0.087 Uiso 1 1 calc R U
H28C H 0.9476 0.2022 0.9443 0.087 Uiso 1 1 calc R U
C29 C 0.9932(3) 0.4772(3) 0.89810(18) 0.0631(8) Uani 1 1 d . .
H29A H 1.0404 0.4090 0.8651 0.095 Uiso 1 1 calc R U
H29B H 1.0443 0.4992 0.9522 0.095 Uiso 1 1 calc R U
H29C H 0.9749 0.5710 0.8667 0.095 Uiso 1 1 calc R U

loop_
_atom_site_aniso_label
_atom_site_aniso_U_11
_atom_site_aniso_U_22
_atom_site_aniso_U_33
_atom_site_aniso_U_23
_atom_site_aniso_U_13
_atom_site_aniso_U_12
O1 0.0543(9) 0.0274(7) 0.0401(8) -0.0081(6) -0.0064(7) 0.0111(7)
O2 0.0394(7) 0.0381(8) 0.0258(7) -0.0030(6) 0.0003(6) 0.0003(6)
O3 0.0248(7) 0.0499(9) 0.0249(6) 0.0028(6) 0.0026(5) 0.0051(6)
O4 0.0237(6) 0.0187(6) 0.0257(6) -0.0012(5) 0.0020(5) -0.0004(5)
O5 0.0246(6) 0.0288(7) 0.0244(6) 0.0000(5) 0.0054(5) -0.0033(5)
O6 0.0273(7) 0.0293(7) 0.0376(7) -0.0044(6) 0.0054(5) -0.0042(6)
O7 0.0288(6) 0.0228(6) 0.0289(6) -0.0036(5) 0.0088(5) 0.0003(5)
N1 0.0189(7) 0.0277(8) 0.0210(7) 0.0001(6) 0.0027(6) 0.0003(6)
N2 0.0243(7) 0.0175(7) 0.0233(7) -0.0002(6) 0.0051(6) -0.0013(6)
N3 0.0207(7) 0.0242(7) 0.0212(7) 0.0012(6) 0.0034(6) 0.0006(6)
N4 0.0223(8) 0.0229(7) 0.0257(7) -0.0022(6) 0.0063(6) -0.0011(6)
N5 0.0525(11) 0.0447(11) 0.0299(9) -0.0087(8) -0.0122(8) 0.0201(9)
C1 0.0730(17) 0.0336(12) 0.0537(14) -0.0182(11) -0.0045(13) 0.0111(12)
C2 0.0226(8) 0.0277(9) 0.0246(9) -0.0009(7) 0.0064(7) -0.0005(7)
C3 0.0209(8) 0.0260(9) 0.0209(8) -0.0009(7) 0.0049(7) 0.0005(7)
C4 0.0252(9) 0.0195(9) 0.0221(8) 0.0001(7) 0.0028(7) -0.0013(7)
C5 0.0227(8) 0.0218(8) 0.0207(8) -0.0006(7) 0.0024(7) -0.0012(7)
C6 0.0308(9) 0.0276(10) 0.0204(9) -0.0045(7) 0.0030(7) -0.0029(8)
C7 0.0301(9) 0.0272(9) 0.0207(8) 0.0015(7) 0.0027(7) -0.0023(8)
C8 0.0239(8) 0.0206(9) 0.0173(8) 0.0005(6) 0.0079(7) 0.0004(7)
C9 0.0246(8) 0.0211(9) 0.0218(8) -0.0008(7) 0.0067(7) 0.0011(7)
C10 0.0252(9) 0.0310(10) 0.0267(9) 0.0026(8) 0.0091(7) 0.0072(8)
C11 0.0206(8) 0.0340(11) 0.0278(9) 0.0060(8) 0.0073(7) 0.0023(8)
C12 0.0190(8) 0.0335(10) 0.0273(9) 0.0024(8) 0.0036(7) -0.0006(8)
C13 0.0222(8) 0.0207(8) 0.0227(8) 0.0020(7) 0.0033(7) 0.0020(7)
C14 0.0222(8) 0.0242(9) 0.0227(8) -0.0016(7) 0.0041(6) 0.0015(7)
C15 0.0252(9) 0.0245(9) 0.0219(8) 0.0020(7) 0.0030(7) 0.0030(7)
C16 0.0362(9) 0.0239(9) 0.0216(8) -0.0027(7) 0.0032(7) 0.0023(8)
C17 0.0441(11) 0.0249(9) 0.0307(10) 0.0006(8) 0.0082(8) 0.0039(9)
C18 0.0434(11) 0.0325(10) 0.0307(9) -0.0003(8) 0.0128(8) 0.0084(9)
C19 0.0522(13) 0.0460(13) 0.0278(10) -0.0076(9) -0.0067(9) 0.0070(11)
C20 0.0263(9) 0.0243(9) 0.0241(9) -0.0004(7) 0.0065(7) 0.0029(7)
C21 0.0270(9) 0.0184(8) 0.0245(8) -0.0002(7) 0.0056(7) 0.0045(7)
C22 0.0301(9) 0.0265(10) 0.0239(9) -0.0034(7) 0.0015(7) 0.0048(7)
C23 0.0238(9) 0.0297(10) 0.0365(10) -0.0049(8) 0.0018(8) -0.0004(8)
C24 0.0282(9) 0.0263(9) 0.0366(10) 0.0014(8) 0.0109(8) -0.0001(8)
C25 0.0314(10) 0.0290(9) 0.0252(8) 0.0007(8) 0.0064(7) 0.0025(8)
C26 0.0242(9) 0.0254(9) 0.0248(9) -0.0026(7) 0.0023(7) 0.0010(7)
C27 0.0371(10) 0.0281(10) 0.0261(9) -0.0020(8) -0.0002(8) 0.0099(8)
C28 0.0836(19) 0.0632(16) 0.0242(10) -0.0057(11) -0.0035(11) 0.0435(15)
C29 0.0526(15) 0.0573(16) 0.0696(17) -0.0185(14) -0.0318(13) 0.0095(13)

loop_
_atom_type_symbol
_atom_type_description
_atom_type_scat_dispersion_real
_atom_type_scat_dispersion_imag
_atom_type_scat_source
C C 0.0181 0.0091 'International Tables Vol C Tables 4.2.6.8 and 6.1.1.4'
H H 0.0000 0.0000 'International Tables Vol C Tables 4.2.6.8 and 6.1.1.4'
N N 0.0311 0.0180 'International Tables Vol C Tables 4.2.6.8 and 6.1.1.4'
O O 0.0492 0.0322 'International Tables Vol C Tables 4.2.6.8 and 6.1.1.4'

loop_
_geom_angle_atom_site_label_1
_geom_angle_atom_site_label_2
_geom_angle_atom_site_label_3
_geom_angle
C2 O1 C1 114.81(17)
C15 O7 C16 119.71(14)
C4 N1 C3 121.97(14)
C4 N1 H1 119.7(14)
C3 N1 H1 115.7(14)
C8 N2 C5 122.65(15)
C8 N2 H2 120.8(15)
C5 N2 H2 114.2(15)
C13 N3 C9 119.22(14)
C13 N3 C12 128.16(14)
C9 N3 C12 112.32(13)
C15 N4 C14 119.55(15)
C15 N4 H4 122.7(15)
C14 N4 H4 117.7(15)
C29 N5 C27 110.56(19)
C29 N5 C28 110.0(2)
C27 N5 C28 109.38(18)
O1 C1 H1A 109.5
O1 C1 H1B 109.5
H1A C1 H1B 109.5
O1 C1 H1C 109.5
H1A C1 H1C 109.5
H1B C1 H1C 109.5
O2 C2 O1 123.96(17)
O2 C2 C3 125.06(17)
O1 C2 C3 110.98(15)
N1 C3 C2 108.83(14)
N1 C3 C20 109.21(14)
C2 C3 C20 111.38(14)
N1 C3 H3 109.1
C2 C3 H3 109.1
C20 C3 H3 109.1
O3 C4 N1 123.36(16)
O3 C4 C5 121.09(15)
N1 C4 C5 115.54(15)
N2 C5 C4 116.92(14)
N2 C5 C6 115.57(15)
C4 C5 C6 116.07(14)
N2 C5 C7 117.76(15)
C4 C5 C7 118.56(15)
C6 C5 C7 59.16(12)
C7 C6 C5 60.60(11)
C7 C6 H6A 117.7
C5 C6 H6A 117.7
C7 C6 H6B 117.7
C5 C6 H6B 117.7
H6A C6 H6B 114.8
C6 C7 C5 60.23(12)
C6 C7 H7A 117.7
C5 C7 H7A 117.7
C6 C7 H7B 117.7
C5 C7 H7B 117.7
H7A C7 H7B 114.9
O4 C8 N2 123.32(16)
O4 C8 C9 121.22(16)
N2 C8 C9 115.43(15)
N3 C9 C8 109.94(13)
N3 C9 C10 103.27(13)
C8 C9 C10 111.93(14)
N3 C9 H9 110.5
C8 C9 H9 110.5
C10 C9 H9 110.5
C11 C10 C9 104.37(14)
C11 C10 H10A 110.9
C9 C10 H10A 110.9
C11 C10 H10B 110.9
C9 C10 H10B 110.9
H10A C10 H10B 108.9
C12 C11 C10 103.21(15)
C12 C11 H11A 111.1
C10 C11 H11A 111.1
C12 C11 H11B 111.1
C10 C11 H11B 111.1
H11A C11 H11B 109.1
N3 C12 C11 102.91(13)
N3 C12 H12A 111.2
C11 C12 H12A 111.2
N3 C12 H12B 111.2
C11 C12 H12B 111.2
H12A C12 H12B 109.1
O5 C13 N3 121.66(15)
O5 C13 C14 120.92(15)
N3 C13 C14 117.31(15)
N4 C14 C13 110.72(14)
N4 C14 C27 112.25(14)
C13 C14 C27 107.31(15)
N4 C14 H14 108.8
C13 C14 H14 108.8
C27 C14 H14 108.8
O6 C15 N4 125.03(17)
O6 C15 O7 125.44(17)
N4 C15 O7 109.52(15)
O7 C16 C18 102.56(15)
O7 C16 C19 111.10(16)
C18 C16 C19 110.39(17)
O7 C16 C17 109.39(14)
C18 C16 C17 110.29(16)
C19 C16 C17 112.66(18)
C16 C17 H17A 109.5
C16 C17 H17B 109.5
H17A C17 H17B 109.5
C16 C17 H17C 109.5
H17A C17 H17C 109.5
H17B C17 H17C 109.5
C16 C18 H18A 109.5
C16 C18 H18B 109.5
H18A C18 H18B 109.5
C16 C18 H18C 109.5
H18A C18 H18C 109.5
H18B C18 H18C 109.5
C16 C19 H19A 109.5
C16 C19 H19B 109.5
H19A C19 H19B 109.5
C16 C19 H19C 109.5
H19A C19 H19C 109.5
H19B C19 H19C 109.5
C21 C20 C3 115.43(15)
C21 C20 H20A 108.4
C3 C20 H20A 108.4
C21 C20 H20B 108.4
C3 C20 H20B 108.4
H20A C20 H20B 107.5
C26 C21 C22 118.12(17)
C26 C21 C20 120.90(16)
C22 C21 C20 120.85(16)
C23 C22 C21 121.10(17)
C23 C22 H22 119.5
C21 C22 H22 119.5
C22 C23 C24 120.10(17)
C22 C23 H23 119.9
C24 C23 H23 119.9
C23 C24 C25 119.30(17)
C23 C24 H24 120.4
C25 C24 H24 120.4
C26 C25 C24 120.35(17)
C26 C25 H25 119.8
C24 C25 H25 119.8
C25 C26 C21 121.00(17)
C25 C26 H26 119.5
C21 C26 H26 119.5
N5 C27 C14 112.40(16)
N5 C27 H27A 109.1
C14 C27 H27A 109.1
N5 C27 H27B 109.1
C14 C27 H27B 109.1
H27A C27 H27B 107.9
N5 C28 H28A 109.5
N5 C28 H28B 109.5
H28A C28 H28B 109.5
N5 C28 H28C 109.5
H28A C28 H28C 109.5
H28B C28 H28C 109.5
N5 C29 H29A 109.5
N5 C29 H29B 109.5
H29A C29 H29B 109.5
N5 C29 H29C 109.5
H29A C29 H29C 109.5
H29B C29 H29C 109.5

loop_
_geom_bond_atom_site_label_1
_geom_bond_atom_site_label_2
_geom_bond_distance
O1 C2 1.333(2)
O1 C1 1.453(3)
O2 C2 1.202(2)
O3 C4 1.228(2)
O4 C8 1.229(2)
O5 C13 1.237(2)
O6 C15 1.212(2)
O7 C15 1.356(2)
O7 C16 1.471(2)
N1 C4 1.351(2)
N1 C3 1.457(2)
N1 H1 0.84(2)
N2 C8 1.351(2)
N2 C5 1.437(2)
N2 H2 0.86(3)
N3 C13 1.342(2)
N3 C9 1.469(2)
N3 C12 1.475(2)
N4 C15 1.355(2)
N4 C14 1.447(2)
N4 H4 0.85(2)
N5 C29 1.452(4)
N5 C27 1.456(2)
N5 C28 1.461(3)
C1 H1A 0.9800
C1 H1B 0.9800
C1 H1C 0.9800
C2 C3 1.524(2)
C3 C20 1.533(3)
C3 H3 1.0000
C4 C5 1.501(2)
C5 C6 1.509(2)
C5 C7 1.515(2)
C6 C7 1.493(3)
C6 H6A 0.9900
C6 H6B 0.9900
C7 H7A 0.9900
C7 H7B 0.9900
C8 C9 1.524(2)
C9 C10 1.540(2)
C9 H9 1.0000
C10 C11 1.525(3)
C10 H10A 0.9900
C10 H10B 0.9900
C11 C12 1.523(2)
C11 H11A 0.9900
C11 H11B 0.9900
C12 H12A 0.9900
C12 H12B 0.9900
C13 C14 1.521(2)
C14 C27 1.533(3)
C14 H14 1.0000
C16 C18 1.520(3)
C16 C19 1.521(3)
C16 C17 1.521(3)
C17 H17A 0.9800
C17 H17B 0.9800
C17 H17C 0.9800
C18 H18A 0.9800
C18 H18B 0.9800
C18 H18C 0.9800
C19 H19A 0.9800
C19 H19B 0.9800
C19 H19C 0.9800
C20 C21 1.510(3)
C20 H20A 0.9900
C20 H20B 0.9900
C21 C26 1.389(3)
C21 C22 1.399(3)
C22 C23 1.386(3)
C22 H22 0.9500
C23 C24 1.389(3)
C23 H23 0.9500
C24 C25 1.389(3)
C24 H24 0.9500
C25 C26 1.388(3)
C25 H25 0.9500
C26 H26 0.9500
C27 H27A 0.9900
C27 H27B 0.9900
C28 H28A 0.9800
C28 H28B 0.9800
C28 H28C 0.9800
C29 H29A 0.9800
C29 H29B 0.9800
C29 H29C 0.9800

loop_
_geom_hbond_atom_site_label_D
_geom_hbond_atom_site_label_H
_geom_hbond_atom_site_label_A
_geom_hbond_distance_DH
_geom_hbond_distance_HA
_geom_hbond_distance_DA
_geom_hbond_angle_DHA
_geom_hbond_site_symmetry_A
N1 H1 O5 0.84(2) 2.12(2) 2.9037(19) 155.9(19) .
N2 H2 O4 0.86(3) 2.15(3) 2.8140(19) 134(2) 2_646
N4 H4 O2 0.85(2) 2.46(2) 3.274(2) 161(2) .

loop_
_geom_torsion_atom_site_label_1
_geom_torsion_atom_site_label_2
_geom_torsion_atom_site_label_3
_geom_torsion_atom_site_label_4
_geom_torsion
C1 O1 C2 O2 1.9(3)
C1 O1 C2 C3 -177.10(18)
C4 N1 C3 C2 -129.04(17)
C4 N1 C3 C20 109.17(18)
O2 C2 C3 N1 -97.1(2)
O1 C2 C3 N1 81.89(18)
O2 C2 C3 C20 23.3(2)
O1 C2 C3 C20 -157.65(16)
C3 N1 C4 O3 19.3(3)
C3 N1 C4 C5 -160.10(15)
C8 N2 C5 C4 -84.3(2)
C8 N2 C5 C6 133.61(16)
C8 N2 C5 C7 66.6(2)
O3 C4 C5 N2 -170.64(16)
N1 C4 C5 N2 8.8(2)
O3 C4 C5 C6 -28.7(2)
N1 C4 C5 C6 150.77(16)
O3 C4 C5 C7 38.8(2)
N1 C4 C5 C7 -141.78(16)
N2 C5 C6 C7 -108.40(17)
C4 C5 C6 C7 109.13(17)
N2 C5 C7 C6 104.71(17)
C4 C5 C7 C6 -104.94(17)
C5 N2 C8 O4 -6.3(2)
C5 N2 C8 C9 175.50(14)
C13 N3 C9 C8 58.63(19)
C12 N3 C9 C8 -115.48(15)
C13 N3 C9 C10 178.22(15)
C12 N3 C9 C10 4.11(18)
O4 C8 C9 N3 44.8(2)
N2 C8 C9 N3 -136.93(14)
O4 C8 C9 C10 -69.4(2)
N2 C8 C9 C10 108.91(17)
N3 C9 C10 C11 -25.44(17)
C8 C9 C10 C11 92.77(16)
C9 C10 C11 C12 37.10(17)
C13 N3 C12 C11 -154.71(16)
C9 N3 C12 C11 18.75(19)
C10 C11 C12 N3 -33.81(18)
C9 N3 C13 O5 -0.4(2)
C12 N3 C13 O5 172.66(17)
C9 N3 C13 C14 175.76(14)
C12 N3 C13 C14 -11.2(3)
C15 N4 C14 C13 -136.92(16)
C15 N4 C14 C27 103.19(19)
O5 C13 C14 N4 -36.5(2)
N3 C13 C14 N4 147.34(15)
O5 C13 C14 C27 86.36(19)
N3 C13 C14 C27 -89.84(19)
C14 N4 C15 O6 5.8(3)
C14 N4 C15 O7 -175.31(14)
C16 O7 C15 O6 4.0(3)
C16 O7 C15 N4 -174.88(13)
C15 O7 C16 C18 -179.74(15)
C15 O7 C16 C19 -61.8(2)
C15 O7 C16 C17 63.2(2)
N1 C3 C20 C21 -167.17(14)
C2 C3 C20 C21 72.59(19)
C3 C20 C21 C26 -109.39(19)
C3 C20 C21 C22 75.0(2)
C26 C21 C22 C23 -2.0(3)
C20 C21 C22 C23 173.71(17)
C21 C22 C23 C24 0.5(3)
C22 C23 C24 C25 1.1(3)
C23 C24 C25 C26 -1.2(3)
C24 C25 C26 C21 -0.3(3)
C22 C21 C26 C25 1.9(3)
C20 C21 C26 C25 -173.81(17)
C29 N5 C27 C14 -73.4(2)
C28 N5 C27 C14 165.31(18)
N4 C14 C27 N5 -68.5(2)
C13 C14 C27 N5 169.62(16)
